data_4101798
loop_
_publ_author_name
'Antonio Laguna'
'Tania Lasanta'
'Jos\'e M. L\'opez-de-Luzuriaga'
'Miguel Monge'
'Pan\<ce Naumov'
'M. Elena Olmos'

_publ_section_title
;
 Combining Aurophilic Interactions and Halogen Bonding To Control the
 Luminescence from Bimetallic Gold-Silver Clusters
;
_journal_name_full 'Journal of the American Chemical Society'
_journal_page_first 456
_journal_page_last 457
_journal_paper_doi 10.1021/ja909241m
_journal_volume 132
_journal_year 2010
_chemical_formula_moiety 'C28 H6 Ag2 Au2 F16 I4 N2'
_chemical_formula_sum 'C28 H6 Ag2 Au2 F16 I4 N2'
_chemical_formula_weight 1791.62
_chemical_name_systematic
;
 ?
;
_space_group_IT_number 15
_symmetry_cell_setting monoclinic
_symmetry_space_group_name_Hall '-C 2yc'
_symmetry_space_group_name_H-M 'C 1 2/c 1'
_atom_sites_solution_hydrogens geom
_atom_sites_solution_primary direct
_atom_sites_solution_secondary difmap
_audit_creation_method SHELXL-97
_cell_angle_alpha 90.00
_cell_angle_beta 109.0900(10)
_cell_angle_gamma 90.00
_cell_formula_units_Z 4
_cell_length_a 17.4331(5)
_cell_length_b 15.6926(5)
_cell_length_c 14.7773(4)
_cell_measurement_temperature 293(2)
_cell_volume 3820.3(2)
_computing_cell_refinement 'APEX2 software (Bruker, 2007)'
_computing_data_collection 'APEX2 software (Bruker, 2007)'
_computing_data_reduction 'SAINT (Bruker, 2007)'
_computing_molecular_graphics 'DIAMOND (Brandenburg, 2005)'
_computing_publication_material 'WinGX (Farrugia, 1999)'
_computing_structure_refinement 'SHELXL-97 (Sheldrick, 2008)'
_computing_structure_solution 'SHELXS-97 (Sheldrick, 2008)'
_diffrn_ambient_temperature 293(2)
_diffrn_measured_fraction_theta_full 0.999
_diffrn_measured_fraction_theta_max 0.999
_diffrn_measurement_device_type 'Bruker SMART APEX2 diffractometer'
_diffrn_measurement_method '\w scans'
_diffrn_radiation_monochromator 'multilayer confocal TXS mirror'
_diffrn_radiation_source 'rotating anode'
_diffrn_radiation_type MoK\a
_diffrn_radiation_wavelength 0.71073
_diffrn_reflns_av_R_equivalents 0.0403
_diffrn_reflns_av_sigmaI/netI 0.0155
_diffrn_reflns_limit_h_max 24
_diffrn_reflns_limit_h_min -23
_diffrn_reflns_limit_k_max 22
_diffrn_reflns_limit_k_min -21
_diffrn_reflns_limit_l_max 20
_diffrn_reflns_limit_l_min -20
_diffrn_reflns_number 48782
_diffrn_reflns_theta_full 30.00
_diffrn_reflns_theta_max 30.00
_diffrn_reflns_theta_min 1.79
_exptl_absorpt_coefficient_mu 12.002
_exptl_absorpt_correction_T_max 0.51
_exptl_absorpt_correction_T_min 0.40
_exptl_absorpt_correction_type multi-scan
_exptl_absorpt_process_details 'SADABS (Sheldrick, 1996)'
_exptl_crystal_colour orange-red
_exptl_crystal_density_diffrn 3.115
_exptl_crystal_density_meas ?
_exptl_crystal_density_method 'not measured'
_exptl_crystal_description prism
_exptl_crystal_F_000 3184
_exptl_crystal_size_max 0.135
_exptl_crystal_size_mid 0.067
_exptl_crystal_size_min 0.056
_refine_diff_density_max 3.137
_refine_diff_density_min -2.254
_refine_diff_density_rms 0.140
_refine_ls_extinction_method none
_refine_ls_goodness_of_fit_ref 1.057
_refine_ls_hydrogen_treatment riding
_refine_ls_matrix_type full
_refine_ls_number_parameters 245
_refine_ls_number_reflns 5578
_refine_ls_number_restraints 0
_refine_ls_restrained_S_all 1.057
_refine_ls_R_factor_all 0.0367
_refine_ls_R_factor_gt 0.0323
_refine_ls_shift/su_max 0.000
_refine_ls_shift/su_mean 0.000
_refine_ls_structure_factor_coef Fsqd
_refine_ls_weighting_details 'calc w=1/[\s^2^(Fo^2^)+(0.0359P)^2^+29.3906P] where P=(Fo^2^+2Fc^2^)/3'
_refine_ls_weighting_scheme calc
_refine_ls_wR_factor_gt 0.0822
_refine_ls_wR_factor_ref 0.0854
_reflns_number_gt 4973
_reflns_number_total 5578
_reflns_threshold_expression >2sigma(I)
_cod_data_source_file ja909241m_si_001_5.cif
_cod_data_source_block lag1_0m
_cod_depositor_comments
;
The following automatic conversions were performed:

'_exptl_crystal_density_meas' value 'not measured' was changed to '?'
- the value is perceived as not measured.

Automatic conversion script
Id: cif_fix_values 3008 2015-01-20 13:52:24Z robertas 
;
_cod_original_cell_volume 3820.31(19)
_cod_database_code 4101798

loop_
_symmetry_equiv_pos_as_xyz
'x, y, z'
'-x, y, -z+1/2'
'x+1/2, y+1/2, z'
'-x+1/2, y+1/2, -z+1/2'
'-x, -y, -z'
'x, -y, z-1/2'
'-x+1/2, -y+1/2, -z'
'x+1/2, -y+1/2, z-1/2'

loop_
_atom_site_label
_atom_site_type_symbol
_atom_site_fract_x
_atom_site_fract_y
_atom_site_fract_z
_atom_site_U_iso_or_equiv
_atom_site_adp_type
_atom_site_occupancy
_atom_site_symmetry_multiplicity
_atom_site_calc_flag
_atom_site_refinement_flags
_atom_site_disorder_assembly
_atom_site_disorder_group
I1 I 0.41482(3) -0.10850(5) 0.32441(5) 0.1004(2) Uani 1 1 d . . .
C5 C 0.2696(4) 0.0019(5) 0.2228(5) 0.0593(14) Uani 1 1 d . . .
C11 C -0.1977(4) 0.1837(4) 0.1111(4) 0.0533(13) Uani 1 1 d . . .
C12 C -0.1207(3) 0.1530(4) 0.1259(4) 0.0469(11) Uani 1 1 d . . .
Au1 Au 0.010157(12) 0.018888(13) 0.154812(12) 0.04306(7) Uani 1 1 d . . .
Ag2 Ag -0.03958(3) 0.09060(3) -0.02390(3) 0.05870(13) Uani 1 1 d . . .
I2 I -0.37971(3) 0.17904(4) 0.05629(5) 0.08473(17) Uani 1 1 d . . .
C1 C 0.1272(3) -0.0276(3) 0.1947(3) 0.0451(11) Uani 1 1 d . . .
C2 C 0.1526(3) -0.1046(4) 0.2400(4) 0.0497(12) Uani 1 1 d . . .
C6 C 0.1893(4) 0.0244(4) 0.1879(4) 0.0522(12) Uani 1 1 d . . .
C8 C -0.1736(4) 0.0205(3) 0.0664(4) 0.0491(11) Uani 1 1 d . . .
C7 C -0.1053(3) 0.0699(3) 0.1060(3) 0.0440(10) Uani 1 1 d . . .
C4 C 0.2931(4) -0.0748(5) 0.2684(4) 0.0613(15) Uani 1 1 d . . .
C9 C -0.2512(4) 0.0506(4) 0.0499(4) 0.0560(13) Uani 1 1 d . . .
C10 C -0.2649(3) 0.1324(4) 0.0733(4) 0.0548(13) Uani 1 1 d . . .
F12 F -0.0585(2) 0.2072(2) 0.1634(3) 0.0657(9) Uani 1 1 d . . .
F2 F 0.0975(2) -0.1592(3) 0.2525(3) 0.0654(9) Uani 1 1 d . . .
F8 F -0.1661(3) -0.0615(2) 0.0443(3) 0.0701(10) Uani 1 1 d . . .
F11 F -0.2073(3) 0.2657(3) 0.1328(3) 0.0773(11) Uani 1 1 d . . .
F3 F 0.2521(3) -0.2031(3) 0.3210(4) 0.0857(13) Uani 1 1 d . . .
F9 F -0.3149(3) -0.0018(3) 0.0123(4) 0.0833(13) Uani 1 1 d . . .
F6 F 0.1713(3) 0.1025(3) 0.1480(3) 0.0753(11) Uani 1 1 d . . .
F5 F 0.3259(3) 0.0567(4) 0.2132(4) 0.0895(14) Uani 1 1 d . . .
C3 C 0.2328(4) -0.1280(4) 0.2765(4) 0.0575(14) Uani 1 1 d . . .
N1 N 0.0337(4) 0.2030(4) -0.0414(5) 0.0685(14) Uani 1 1 d . . .
C14 C 0.0752(5) 0.2488(5) -0.0584(7) 0.078(2) Uani 1 1 d . . .
C13 C 0.1279(10) 0.3102(9) -0.0804(12) 0.176(8) Uani 1 1 d . . .
H13A H 0.0964 0.3470 -0.1308 0.264 Uiso 1 1 calc R . .
H13B H 0.1678 0.2811 -0.1007 0.264 Uiso 1 1 calc R . .
H13C H 0.1545 0.3435 -0.0245 0.264 Uiso 1 1 calc R . .

loop_
_atom_site_aniso_label
_atom_site_aniso_U_11
_atom_site_aniso_U_22
_atom_site_aniso_U_33
_atom_site_aniso_U_23
_atom_site_aniso_U_13
_atom_site_aniso_U_12
I1 0.0458(2) 0.1465(6) 0.1037(4) -0.0025(4) 0.0174(2) 0.0227(3)
C5 0.051(3) 0.079(4) 0.051(3) -0.006(3) 0.022(3) -0.006(3)
C11 0.059(3) 0.054(3) 0.048(3) 0.003(2) 0.019(2) 0.018(2)
C12 0.047(3) 0.053(3) 0.037(2) -0.001(2) 0.0090(19) 0.006(2)
Au1 0.04828(11) 0.05202(12) 0.02996(9) 0.00362(7) 0.01427(7) 0.01343(8)
Ag2 0.0934(3) 0.0488(2) 0.0397(2) 0.00478(16) 0.0296(2) 0.0089(2)
I2 0.0528(2) 0.1010(4) 0.1049(4) 0.0322(3) 0.0320(2) 0.0261(2)
C1 0.048(3) 0.055(3) 0.034(2) 0.0026(19) 0.0161(19) 0.011(2)
C2 0.047(3) 0.062(3) 0.041(2) 0.005(2) 0.016(2) 0.009(2)
C6 0.059(3) 0.058(3) 0.040(3) 0.003(2) 0.017(2) 0.004(2)
C8 0.057(3) 0.049(3) 0.042(3) 0.000(2) 0.018(2) 0.006(2)
C7 0.048(3) 0.051(3) 0.033(2) 0.0032(19) 0.0143(18) 0.013(2)
C4 0.047(3) 0.087(5) 0.050(3) -0.004(3) 0.017(2) 0.012(3)
C9 0.050(3) 0.063(3) 0.053(3) 0.004(3) 0.016(2) -0.001(3)
C10 0.046(3) 0.067(3) 0.052(3) 0.011(3) 0.017(2) 0.012(3)
F12 0.0540(19) 0.062(2) 0.070(2) -0.0138(18) 0.0045(16) 0.0012(16)
F2 0.058(2) 0.068(2) 0.072(2) 0.0215(18) 0.0235(17) 0.0060(17)
F8 0.078(3) 0.056(2) 0.077(3) -0.0111(18) 0.026(2) 0.0031(18)
F11 0.075(3) 0.059(2) 0.097(3) -0.010(2) 0.027(2) 0.0211(19)
F3 0.071(3) 0.083(3) 0.100(3) 0.037(3) 0.023(2) 0.032(2)
F9 0.059(2) 0.087(3) 0.096(3) -0.005(3) 0.014(2) -0.017(2)
F6 0.086(3) 0.062(2) 0.076(3) 0.0160(19) 0.024(2) -0.001(2)
F5 0.074(3) 0.106(4) 0.093(3) 0.001(3) 0.033(2) -0.026(3)
C3 0.054(3) 0.065(3) 0.054(3) 0.011(3) 0.018(2) 0.019(3)
N1 0.066(3) 0.053(3) 0.087(4) 0.002(3) 0.027(3) 0.008(3)
C14 0.081(5) 0.063(4) 0.102(6) -0.019(4) 0.047(5) -0.009(4)
C13 0.226(16) 0.134(11) 0.241(18) -0.083(11) 0.177(15) -0.104(11)

loop_
_atom_type_symbol
_atom_type_description
_atom_type_scat_dispersion_real
_atom_type_scat_dispersion_imag
_atom_type_scat_source
C C 0.0033 0.0016 'International Tables Vol C Tables 4.2.6.8 and 6.1.1.4'
Ag Ag -0.8971 1.1015 'International Tables Vol C Tables 4.2.6.8 and 6.1.1.4'
Au Au -2.0133 8.8022 'International Tables Vol C Tables 4.2.6.8 and 6.1.1.4'
I I -0.4742 1.8119 'International Tables Vol C Tables 4.2.6.8 and 6.1.1.4'
H H 0.0000 0.0000 'International Tables Vol C Tables 4.2.6.8 and 6.1.1.4'
F F 0.0171 0.0103 'International Tables Vol C Tables 4.2.6.8 and 6.1.1.4'
N N 0.0061 0.0033 'International Tables Vol C Tables 4.2.6.8 and 6.1.1.4'

loop_
_geom_angle_atom_site_label_1
_geom_angle_atom_site_label_2
_geom_angle_atom_site_label_3
_geom_angle
_geom_angle_site_symmetry_1
_geom_angle_site_symmetry_3
_geom_angle_publ_flag
F5 C5 C6 119.1(7) . . ?
F5 C5 C4 120.1(6) . . ?
C6 C5 C4 120.8(6) . . ?
F11 C11 C12 119.1(6) . . ?
F11 C11 C10 119.8(5) . . ?
C12 C11 C10 121.0(5) . . ?
F12 C12 C11 117.3(5) . . ?
F12 C12 C7 119.7(5) . . ?
C11 C12 C7 123.0(5) . . ?
C1 Au1 C7 175.52(19) . . ?
C1 Au1 Ag2 113.08(14) . . ?
C7 Au1 Ag2 62.52(13) . . ?
C1 Au1 Ag2 65.58(14) . 5 ?
C7 Au1 Ag2 112.34(14) . 5 ?
Ag2 Au1 Ag2 69.655(16) . 5 ?
C1 Au1 Au1 98.28(13) . 2 ?
C7 Au1 Au1 85.74(13) . 2 ?
Ag2 Au1 Au1 145.239(13) . 2 ?
Ag2 Au1 Au1 141.011(10) 5 2 ?
N1 Ag2 C7 126.8(2) . . ?
N1 Ag2 C1 110.7(2) . 5 ?
C7 Ag2 C1 113.77(17) . 5 ?
N1 Ag2 Au1 114.96(17) . . ?
C7 Ag2 Au1 45.73(11) . . ?
C1 Ag2 Au1 131.36(12) 5 . ?
N1 Ag2 Au1 99.54(16) . 5 ?
C7 Ag2 Au1 132.77(12) . 5 ?
C1 Ag2 Au1 44.61(11) 5 5 ?
Au1 Ag2 Au1 110.345(16) . 5 ?
N1 Ag2 Ag2 120.92(15) . 5 ?
C7 Ag2 Ag2 89.30(11) . 5 ?
C1 Ag2 Ag2 87.18(11) 5 5 ?
Au1 Ag2 Ag2 55.477(13) . 5 ?
Au1 Ag2 Ag2 54.869(13) 5 5 ?
C2 C1 C6 114.6(5) . . ?
C2 C1 Au1 125.2(4) . . ?
C6 C1 Au1 119.7(4) . . ?
C2 C1 Ag2 97.3(4) . 5 ?
C6 C1 Ag2 111.6(3) . 5 ?
Au1 C1 Ag2 69.81(15) . 5 ?
F2 C2 C3 117.2(5) . . ?
F2 C2 C1 119.6(5) . . ?
C3 C2 C1 123.2(6) . . ?
F6 C6 C5 117.4(6) . . ?
F6 C6 C1 119.4(5) . . ?
C5 C6 C1 123.2(6) . . ?
F8 C8 C9 117.0(5) . . ?
F8 C8 C7 120.1(5) . . ?
C9 C8 C7 122.9(5) . . ?
C8 C7 C12 114.7(5) . . ?
C8 C7 Au1 122.5(4) . . ?
C12 C7 Au1 121.8(4) . . ?
C8 C7 Ag2 106.8(3) . . ?
C12 C7 Ag2 101.9(4) . . ?
Au1 C7 Ag2 71.75(15) . . ?
C5 C4 C3 117.5(6) . . ?
C5 C4 I1 121.3(5) . . ?
C3 C4 I1 121.2(5) . . ?
F9 C9 C10 119.1(6) . . ?
F9 C9 C8 119.6(6) . . ?
C10 C9 C8 121.3(6) . . ?
C9 C10 C11 117.0(5) . . ?
C9 C10 I2 122.9(5) . . ?
C11 C10 I2 120.2(5) . . ?
F3 C3 C2 119.3(6) . . ?
F3 C3 C4 120.1(6) . . ?
C2 C3 C4 120.7(6) . . ?
C14 N1 Ag2 167.9(6) . . ?
N1 C14 C13 178.5(10) . . ?

loop_
_geom_bond_atom_site_label_1
_geom_bond_atom_site_label_2
_geom_bond_distance
_geom_bond_site_symmetry_2
_geom_bond_publ_flag
I1 C4 2.079(6) . ?
C5 F5 1.346(8) . ?
C5 C6 1.371(9) . ?
C5 C4 1.375(10) . ?
C11 F11 1.350(7) . ?
C11 C12 1.373(8) . ?
C11 C10 1.381(9) . ?
C12 F12 1.347(6) . ?
C12 C7 1.384(7) . ?
Au1 C1 2.064(5) . ?
Au1 C7 2.064(5) . ?
Au1 Ag2 2.7377(4) . ?
Au1 Ag2 2.7580(5) 5 ?
Au1 Au1 2.9481(3) 2 ?
Ag2 N1 2.242(6) . ?
Ag2 C7 2.557(5) . ?
Ag2 C1 2.676(5) 5 ?
Ag2 Au1 2.7580(5) 5 ?
Ag2 Ag2 3.1386(9) 5 ?
I2 C10 2.068(6) . ?
C1 C2 1.382(8) . ?
C1 C6 1.385(8) . ?
C1 Ag2 2.676(5) 5 ?
C2 F2 1.345(7) . ?
C2 C3 1.375(8) . ?
C6 F6 1.352(7) . ?
C8 F8 1.344(6) . ?
C8 C9 1.376(8) . ?
C8 C7 1.381(8) . ?
C4 C3 1.378(10) . ?
C9 F9 1.347(7) . ?
C9 C10 1.370(9) . ?
F3 C3 1.337(7) . ?
N1 C14 1.105(9) . ?
C14 C13 1.441(13) . ?
